data_7226675
loop_
_publ_author_name
'Saikia, Basanta'
'Khatioda, Rajiv'
'Bora, Pranita'
'Sarma, Bipul'

_publ_section_title
;
 Pyridine N-oxides as coformers in the development of drug cocrystals
;
_journal_issue 43
_journal_name_full CrystEngComm
_journal_page_first 8454
_journal_paper_doi 10.1039/C6CE01838F
_journal_volume 18
_journal_year 2016
_chemical_formula_sum 'C10 H12 N2 O4'
_chemical_formula_weight 224.22
_chemical_name_systematic
; 
 ? 
;
_space_group_IT_number 60
_symmetry_cell_setting orthorhombic
_symmetry_space_group_name_Hall '-P 2n 2ab'
_symmetry_space_group_name_H-M 'P b c n'
_atom_sites_solution_hydrogens geom
_atom_sites_solution_primary direct
_atom_sites_solution_secondary difmap
_audit_creation_method SHELXL-97
_audit_update_record
;
2016-09-26 deposited with the CCDC.
2016-09-29 downloaded from the CCDC.
;
_cell_angle_alpha 90.00
_cell_angle_beta 90.00
_cell_angle_gamma 90.00
_cell_formula_units_Z 4
_cell_length_a 15.5890(13)
_cell_length_b 5.2685(4)
_cell_length_c 12.4962(10)
_cell_measurement_reflns_used 2354
_cell_measurement_temperature 296(2)
_cell_measurement_theta_max 28.61
_cell_measurement_theta_min 3.26
_cell_volume 1026.32(14)
_computing_cell_refinement 'Bruker SAINT'
_computing_data_collection 'Bruker APEX2'
_computing_data_reduction 'Bruker SAINT'
_computing_molecular_graphics 'Bruker SHELXTL'
_computing_publication_material 'Bruker SHELXTL'
_computing_structure_refinement 'SHELXL-97 (Sheldrick, 1997)'
_computing_structure_solution 'SHELXS-97 (Sheldrick, 1990)'
_diffrn_ambient_temperature 296(2)
_diffrn_measured_fraction_theta_full 0.968
_diffrn_measured_fraction_theta_max 0.968
_diffrn_measurement_device_type 'Bruker APEX-II CCD'
_diffrn_measurement_method '\f and \w scans'
_diffrn_radiation_monochromator graphite
_diffrn_radiation_source 'fine-focus sealed tube'
_diffrn_radiation_type MoK\a
_diffrn_radiation_wavelength 0.71073
_diffrn_reflns_av_R_equivalents 0.0796
_diffrn_reflns_av_sigmaI/netI 0.1618
_diffrn_reflns_limit_h_max 13
_diffrn_reflns_limit_h_min -20
_diffrn_reflns_limit_k_max 7
_diffrn_reflns_limit_k_min -7
_diffrn_reflns_limit_l_max 17
_diffrn_reflns_limit_l_min -12
_diffrn_reflns_number 4869
_diffrn_reflns_theta_full 28.90
_diffrn_reflns_theta_max 28.90
_diffrn_reflns_theta_min 3.26
_exptl_absorpt_coefficient_mu 0.114
_exptl_absorpt_correction_T_max 0.979
_exptl_absorpt_correction_T_min 0.965
_exptl_absorpt_correction_type multi-scan
_exptl_absorpt_process_details SADABS
_exptl_crystal_colour colourless
_exptl_crystal_density_diffrn 1.451
_exptl_crystal_density_method 'not measured'
_exptl_crystal_description BLOCK
_exptl_crystal_F_000 472
_exptl_crystal_recrystallization_method 'Re-crystallisation from solvent: Methanol'
_exptl_crystal_size_max 0.39
_exptl_crystal_size_mid 0.26
_exptl_crystal_size_min 0.19
_refine_ls_extinction_method none
_refine_ls_goodness_of_fit_ref 1.114
_refine_ls_hydrogen_treatment mixed
_refine_ls_matrix_type full
_refine_ls_number_parameters 81
_refine_ls_number_reflns 1312
_refine_ls_number_restraints 0
_refine_ls_restrained_S_all 1.114
_refine_ls_R_factor_all 0.2077
_refine_ls_R_factor_gt 0.0422
_refine_ls_shift/su_max 0.000
_refine_ls_shift/su_mean 0.000
_refine_ls_structure_factor_coef Fsqd
_refine_ls_weighting_details 'calc w=1/[\s^2^(Fo^2^)+(0.1000P)^2^+0.0000P] where P=(Fo^2^+2Fc^2^)/3'
_refine_ls_weighting_scheme calc
_refine_ls_wR_factor_gt 0.1343
_refine_ls_wR_factor_ref 0.1713
_reflns_number_gt 851
_reflns_number_total 1312
_reflns_threshold_expression >2sigma(I)
_cod_data_source_file c6ce01838f2.cif
_cod_data_source_block pbcn_a
_cod_depositor_comments
;
The following automatic conversions were performed:

'_symmetry_cell_setting' value 'Orthorhombic' changed to
'orthorhombic' according to
/usr/data/users/saulius/crontab/automatic-downloads/rss-feeds/RSC/lib/dictionaries/cif_core.dic
dictionary named 'cif_core.dic' version 2.4.2 from 2011-04-26.

Automatic conversion script
Id: cif_fix_values 4268 2015-11-12 08:31:59Z antanas 

 Adding full bibliography for 7226673--7226678.cif.
;
_cod_database_code 7226675

loop_
_symmetry_equiv_pos_as_xyz
'x, y, z'
'-x+1/2, -y+1/2, z+1/2'
'-x, y, -z+1/2'
'x+1/2, -y+1/2, -z'
'-x, -y, -z'
'x-1/2, y-1/2, -z-1/2'
'x, -y, z-1/2'
'-x-1/2, y-1/2, z'

loop_
_atom_site_label
_atom_site_type_symbol
_atom_site_fract_x
_atom_site_fract_y
_atom_site_fract_z
_atom_site_U_iso_or_equiv
_atom_site_adp_type
_atom_site_occupancy
_atom_site_symmetry_multiplicity
_atom_site_calc_flag
_atom_site_refinement_flags
O1 O 0.54063(5) 0.87118(17) 0.35998(10) 0.0161(4) Uani 1 1 d .
O2 O 0.71472(6) 0.8453(2) 0.31364(12) 0.0264(5) Uani 1 1 d .
N1 N 0.47866(6) 0.7027(2) 0.36994(12) 0.0127(4) Uani 1 1 d .
C1 C 0.46967(6) 0.5143(2) 0.29571(14) 0.0122(4) Uani 1 1 d .
C5 C 0.42474(7) 0.7164(2) 0.45528(14) 0.0150(4) Uani 1 1 d .
H5 H 0.4307 0.8475 0.5045 0.018 Uiso 1 1 calc R
C2 C 0.40811(8) 0.3271(2) 0.30964(16) 0.0165(5) Uani 1 1 d .
H2 H 0.4039 0.1943 0.2609 0.020 Uiso 1 1 calc R
C4 C 0.36097(7) 0.5362(3) 0.46929(14) 0.0173(4) Uani 1 1 d .
H4 H 0.3238 0.5477 0.5273 0.021 Uiso 1 1 calc R
C3 C 0.35268(8) 0.3383(2) 0.39658(16) 0.0179(5) Uani 1 1 d .
H3 H 0.3106 0.2151 0.4059 0.021 Uiso 1 1 calc R
H2B H 0.6593(14) 0.822(3) 0.3298(17) 0.036(6) Uiso 1 1 d .
H2A H 0.7318(18) 0.688(6) 0.310(2) 0.069(9) Uiso 1 1 d .

loop_
_atom_site_aniso_label
_atom_site_aniso_U_11
_atom_site_aniso_U_22
_atom_site_aniso_U_33
_atom_site_aniso_U_23
_atom_site_aniso_U_13
_atom_site_aniso_U_12
O1 0.0105(5) 0.0150(5) 0.0228(10) -0.0015(5) 0.0016(4) -0.0046(3)
O2 0.0115(5) 0.0181(6) 0.0496(13) 0.0009(6) 0.0039(5) -0.0015(3)
N1 0.0078(5) 0.0130(6) 0.0175(11) 0.0012(6) 0.0004(4) -0.0008(3)
C1 0.0090(5) 0.0125(6) 0.0151(11) 0.0017(6) 0.0006(4) 0.0025(4)
C5 0.0121(6) 0.0164(6) 0.0166(12) -0.0012(7) 0.0012(5) 0.0025(4)
C2 0.0116(6) 0.0140(7) 0.0238(14) -0.0013(7) -0.0008(5) -0.0003(4)
C4 0.0104(6) 0.0224(7) 0.0192(12) 0.0043(7) 0.0020(5) 0.0019(4)
C3 0.0108(6) 0.0171(6) 0.0257(13) 0.0036(7) 0.0014(5) -0.0023(4)

loop_
_atom_type_symbol
_atom_type_description
_atom_type_scat_dispersion_real
_atom_type_scat_dispersion_imag
_atom_type_scat_source
C C 0.0033 0.0016 'International Tables Vol C Tables 4.2.6.8 and 6.1.1.4'
H H 0.0000 0.0000 'International Tables Vol C Tables 4.2.6.8 and 6.1.1.4'
N N 0.0061 0.0033 'International Tables Vol C Tables 4.2.6.8 and 6.1.1.4'
O O 0.0106 0.0060 'International Tables Vol C Tables 4.2.6.8 and 6.1.1.4'

loop_
_geom_angle_atom_site_label_1
_geom_angle_atom_site_label_2
_geom_angle_atom_site_label_3
_geom_angle
_geom_angle_site_symmetry_3
O1 N1 C5 119.43(12) .
O1 N1 C1 120.04(12) .
C5 N1 C1 120.52(11) .
N1 C1 C2 120.16(14) .
N1 C1 C1 117.25(9) 3_655
C2 C1 C1 122.54(13) 3_655
N1 C5 C4 120.41(14) .
C1 C2 C3 119.89(15) .
C5 C4 C3 119.88(14) .
C4 C3 C2 119.05(12) .

loop_
_geom_bond_atom_site_label_1
_geom_bond_atom_site_label_2
_geom_bond_distance
_geom_bond_site_symmetry_2
O1 N1 1.3180(12) .
N1 C5 1.3598(19) .
N1 C1 1.3657(19) .
C1 C2 1.3869(16) .
C1 C1 1.483(3) 3_655
C5 C4 1.3858(16) .
C2 C3 1.389(2) .
C4 C3 1.389(2) .
